data_7247473
loop_
_publ_author_name
'Por\;eba, Tomasz'
'\'Swi\;atkowski, Marcin'
'Confalonieri, Giorgia'

_publ_section_title
;
 Melting pseudosymmetry and thermal expansion in 3-benzoylpropionic acid
;
_journal_issue 42
_journal_name_full CrystEngComm
_journal_page_first 5932
_journal_page_last 5941
_journal_paper_doi 10.1039/D3CE00940H
_journal_volume 25
_journal_year 2023
_chemical_formula_moiety 'C10 H10 O3'
_chemical_formula_sum 'C10 H10 O3'
_chemical_formula_weight 178.18
_chemical_name_common '3-benzoylpropionic acid'
_chemical_name_systematic '3-benzoylpropionic acid'
_space_group_crystal_system monoclinic
_space_group_IT_number 14
_space_group_name_Hall '-P 2ybc'
_space_group_name_H-M_alt 'P 1 21/c 1'
_atom_sites_solution_hydrogens mixed
_atom_sites_solution_primary dual
_audit_creation_date 2023-07-20
_audit_creation_method
;
Olex2 1.3
(compiled 2020.11.12 svn.r5f609507 for OlexSys, GUI svn.r6408)
;
_audit_update_record
;
2023-07-20 deposited with the CCDC.	2023-10-04 downloaded from the CCDC.
;
_cell_angle_alpha 90
_cell_angle_beta 97.710(2)
_cell_angle_gamma 90
_cell_formula_units_Z 8
_cell_length_a 15.4013(4)
_cell_length_b 5.22360(10)
_cell_length_c 22.4510(6)
_cell_measurement_reflns_used 7136
_cell_measurement_temperature 230.00(10)
_cell_measurement_theta_max 79.2670
_cell_measurement_theta_min 3.9610
_cell_volume 1789.86(8)
_computing_cell_refinement 'CrysAlisPro 1.171.42.68a (Rigaku OD, 2022)'
_computing_data_collection 'CrysAlisPro 1.171.42.68a (Rigaku OD, 2022)'
_computing_data_reduction 'CrysAlisPro 1.171.42.68a (Rigaku OD, 2022)'
_computing_molecular_graphics 'Olex2 1.3 (Dolomanov et al., 2009)'
_computing_publication_material 'Olex2 1.3 (Dolomanov et al., 2009)'
_computing_structure_refinement 'SHELXL 2017/1 (Sheldrick, 2015)'
_computing_structure_solution 'SHELXT 2014/5 (Sheldrick, 2014)'
_diffrn_ambient_environment N~2~
_diffrn_ambient_temperature 230.00(10)
_diffrn_detector 'Hybrid Pixel Array Detector'
_diffrn_detector_area_resol_mean 5.8140
_diffrn_detector_type 'Pilatus 300K'
_diffrn_measured_fraction_theta_full 0.998
_diffrn_measured_fraction_theta_max 0.957
_diffrn_measurement_details
;
List of Runs (angles in degrees, time in seconds):

  # Type    Start    End  Width  t~exp~   \w     \q     \k     \f   Frames
#--------------------------------------------------------------------------
  1  \w    -26.00  27.00   0.50    0.50    --  -49.12  19.00 -60.00  106
  2  \w   -120.00 -41.00   0.50    0.50    --  -49.12-178.00 -90.00  158
  3  \w    -26.00  27.00   0.50    0.50    --  -49.12  19.00 -30.00  106
  4  \w    -26.00  27.00   0.50    0.50    --  -49.12  19.00   0.00  106
  5  \w    -23.00 121.00   0.50    0.50    --   49.12   0.00 -90.00  288
  6  \w     62.00 120.00   0.50    0.50    --   49.12 178.00 -30.00  116
  7  \w    -43.00 -13.00   0.50    2.50    --  -88.50  38.00 -60.00   60
  8  \w    -43.00 -13.00   0.50    2.50    --  -88.50  38.00 -30.00   60
  9  \w    -43.00 -13.00   0.50    2.50    --  -88.50  38.00   0.00   60
 10  \w    -43.00 -13.00   0.50    2.50    --  -88.50  38.00  30.00   60
 11  \w    -43.00 -13.00   0.50    2.50    --  -88.50  38.00 150.00   60
 12  \w   -160.00 -73.00   0.50    2.50    --  -88.50 -57.00-150.00  174
 13  \w     38.00  66.00   0.50    2.50    --  110.00 -57.00 -90.00   56
 14  \w     97.00 178.00   0.50    2.50    --  110.00  19.00 150.00  162
 15  \w     38.00  66.00   0.50    2.50    --  110.00 -57.00 -30.00   56
 16  \w     98.00 178.00   0.50    2.50    --  110.00  38.00  30.00  160
 17  \w     38.00  66.00   0.50    2.50    --  110.00 -57.00 150.00   56
 18  \w     38.00  66.00   0.50    2.50    --  110.00 -57.00 -60.00   56
 19  \w     45.00 105.00   0.50    2.50    --  110.00 -77.00  90.00  120
 20  \w     38.00  66.00   0.50    2.50    --  110.00 -57.00   0.00   56
 21  \w     97.00 178.00   0.50    2.50    --  110.00  19.00  90.00  162
 22  \w     38.00  66.00   0.50    2.50    --  110.00 -57.00 120.00   56
 23  \w   -114.00 -25.00   0.50    0.50    --  -49.12 -77.00 -30.00  178
 24  \w     26.00 114.00   0.50    0.50    --   49.12  77.00-120.00  176
 25  \w     26.00 114.00   0.50    0.50    --   49.12  77.00  60.00  176
 26  \w     62.00 120.00   0.50    0.50    --   49.12 178.00-150.00  116
 27  \w     37.00 125.00   0.50    0.50    --   49.12  19.00  30.00  176
;
_diffrn_measurement_device 'four-circle diffractometer'
_diffrn_measurement_device_type 'XtaLAB Synergy, Dualflex, Pilatus 300K'
_diffrn_measurement_method '\w scans'
_diffrn_orient_matrix_type 'CrysAlisPro convention (1999,Acta A55,543-557)'
_diffrn_orient_matrix_UB_11 0.0724311000
_diffrn_orient_matrix_UB_12 0.1808341000
_diffrn_orient_matrix_UB_13 -0.0159702000
_diffrn_orient_matrix_UB_21 0.0516617000
_diffrn_orient_matrix_UB_22 -0.0422956000
_diffrn_orient_matrix_UB_23 0.0628801000
_diffrn_orient_matrix_UB_31 0.0477309000
_diffrn_orient_matrix_UB_32 -0.2290427000
_diffrn_orient_matrix_UB_33 -0.0241911000
_diffrn_radiation_monochromator mirror
_diffrn_radiation_probe x-ray
_diffrn_radiation_type 'Cu K\a'
_diffrn_radiation_wavelength 1.54184
_diffrn_reflns_av_R_equivalents 0.0352
_diffrn_reflns_av_unetI/netI 0.0354
_diffrn_reflns_Laue_measured_fraction_full 0.998
_diffrn_reflns_Laue_measured_fraction_max 0.957
_diffrn_reflns_limit_h_max 19
_diffrn_reflns_limit_h_min -19
_diffrn_reflns_limit_k_max 5
_diffrn_reflns_limit_k_min -6
_diffrn_reflns_limit_l_max 23
_diffrn_reflns_limit_l_min -28
_diffrn_reflns_number 18393
_diffrn_reflns_point_group_measured_fraction_full 0.998
_diffrn_reflns_point_group_measured_fraction_max 0.957
_diffrn_reflns_theta_full 67.684
_diffrn_reflns_theta_max 79.551
_diffrn_reflns_theta_min 3.974
_diffrn_source 'micro-focus sealed X-ray tube'
_diffrn_source_type 'PhotonJet (Cu) X-ray Source'
_exptl_absorpt_coefficient_mu 0.812
_exptl_absorpt_correction_T_max 0.976
_exptl_absorpt_correction_T_min 0.816
_exptl_absorpt_correction_type analytical
_exptl_absorpt_process_details
;
CrysAlisPro 1.171.42.68a (Rigaku Oxford Diffraction, 2022)
Analytical numeric absorption correction using a multifaceted crystal
model based on expressions derived by R.C. Clark & J.S. Reid.
(Clark, R. C. & Reid, J. S. (1995). Acta Cryst. A51, 887-897)
Empirical absorption correction using spherical harmonics,
implemented in SCALE3 ABSPACK scaling algorithm.
;
_exptl_crystal_colour colourless
_exptl_crystal_colour_primary colourless
_exptl_crystal_density_diffrn 1.322
_exptl_crystal_description plate
_exptl_crystal_F_000 752
_exptl_crystal_size_max 0.29
_exptl_crystal_size_mid 0.29
_exptl_crystal_size_min 0.03
_refine_diff_density_max 0.211
_refine_diff_density_min -0.185
_refine_diff_density_rms 0.031
_refine_ls_extinction_method none
_refine_ls_goodness_of_fit_ref 1.060
_refine_ls_hydrogen_treatment mixed
_refine_ls_matrix_type full
_refine_ls_number_parameters 309
_refine_ls_number_reflns 3731
_refine_ls_number_restraints 0
_refine_ls_restrained_S_all 1.060
_refine_ls_R_factor_all 0.0652
_refine_ls_R_factor_gt 0.0482
_refine_ls_shift/su_max 0.001
_refine_ls_shift/su_mean 0.000
_refine_ls_structure_factor_coef Fsqd
_refine_ls_weighting_details 'w=1/[\s^2^(Fo^2^)+(0.0766P)^2^+0.1768P] where P=(Fo^2^+2Fc^2^)/3'
_refine_ls_weighting_scheme calc
_refine_ls_wR_factor_gt 0.1485
_refine_ls_wR_factor_ref 0.1620
_reflns_Friedel_coverage 0.000
_reflns_number_gt 2638
_reflns_number_total 3731
_reflns_threshold_expression 'I > 2\s(I)'
_cod_data_source_file d3ce00940h2.cif
_cod_data_source_block tp_bacidup_04_230_00
_cod_depositor_comments 'Adding full bibliography for 7247467--7247477.cif.'
_cod_database_code 7247473
_shelx_shelxl_version_number 2017/1
_chemical_oxdiff_formula 'C10 H10 O3'
_shelx_space_group_comment
;
The symmetry employed for this shelxl refinement is uniquely defined
by the following loop, which should always be used as a source of
symmetry information in preference to the above space-group names.
They are only intended as comments.
;
_shelx_estimated_absorpt_t_max 0.976
_shelx_estimated_absorpt_t_min 0.799
_reflns_odcompleteness_completeness 99.89
_reflns_odcompleteness_iscentric 1
_reflns_odcompleteness_theta 66.97
_olex2_refinement_description
;
1. Fixed Uiso
 At 1.5 times of:
  All O(H) groups
2.a Idealised tetrahedral OH refined as rotating group:
 O2(H2), O2A(H2AA)
;
_olex2_submission_special_instructions 'No special instructions were received'
_oxdiff_exptl_absorpt_empirical_details
;
Empirical correction (ABSPACK) includes:
- Absorption correction using spherical harmonics
- Frame scaling
;
_oxdiff_exptl_absorpt_empirical_full_max 1.878
_oxdiff_exptl_absorpt_empirical_full_min 0.498

loop_
_space_group_symop_operation_xyz
'x, y, z'
'-x, y+1/2, -z+1/2'
'-x, -y, -z'
'x, -y-1/2, z-1/2'

loop_
_atom_site_label
_atom_site_type_symbol
_atom_site_fract_x
_atom_site_fract_y
_atom_site_fract_z
_atom_site_U_iso_or_equiv
_atom_site_adp_type
_atom_site_occupancy
_atom_site_site_symmetry_order
_atom_site_calc_flag
_atom_site_refinement_flags_posn
_atom_site_refinement_flags_adp
_atom_site_refinement_flags_occupancy
_atom_site_disorder_assembly
_atom_site_disorder_group
O3 O 0.68241(7) 0.5149(2) 0.65794(5) 0.0686(4) Uani 1 1 d . . . . .
O1 O 0.60950(8) 0.5168(2) 0.51469(5) 0.0742(4) Uani 1 1 d . . . . .
O3A O 0.18145(7) 0.0047(3) 0.65991(5) 0.0711(4) Uani 1 1 d . . . . .
O2 O 0.52192(9) 0.2195(3) 0.54417(6) 0.0788(4) Uani 1 1 d . . . . .
H2 H 0.484306 0.307582 0.523596 0.118 Uiso 1 1 calc R U . . .
O1A O 0.10909(9) 0.0061(3) 0.51552(5) 0.0802(4) Uani 1 1 d . . . . .
O2A O 0.01422(9) 0.2805(3) 0.54559(6) 0.0808(4) Uani 1 1 d . . . . .
H2AA H -0.021002 0.192427 0.523031 0.121 Uiso 1 1 calc R U . . .
C5 C 0.82623(8) 0.6666(3) 0.65620(6) 0.0474(3) Uani 1 1 d . . . . .
C4 C 0.74985(9) 0.4983(3) 0.63594(6) 0.0498(4) Uani 1 1 d . . . . .
C5A C 0.32607(9) -0.1294(3) 0.65545(6) 0.0505(4) Uani 1 1 d . . . . .
C4A C 0.24763(10) 0.0323(3) 0.63694(6) 0.0524(4) Uani 1 1 d . . . . .
C6 C 0.90265(10) 0.6608(3) 0.62962(8) 0.0571(4) Uani 1 1 d . . . . .
C1 C 0.59890(11) 0.3151(3) 0.54128(7) 0.0613(4) Uani 1 1 d . . . . .
C10 C 0.81989(10) 0.8385(3) 0.70283(7) 0.0596(4) Uani 1 1 d . . . . .
C3 C 0.75718(12) 0.3064(3) 0.58653(8) 0.0629(4) Uani 1 1 d . . . . .
C10A C 0.39977(10) -0.1231(3) 0.62595(8) 0.0614(4) Uani 1 1 d . . . . .
C7 C 0.97081(10) 0.8254(4) 0.64887(9) 0.0683(5) Uani 1 1 d . . . . .
C1A C 0.09321(12) 0.2010(3) 0.54275(7) 0.0655(5) Uani 1 1 d . . . . .
C6A C 0.32477(11) -0.2989(4) 0.70320(8) 0.0656(4) Uani 1 1 d . . . . .
C8 C 0.96320(12) 0.9991(4) 0.69429(10) 0.0735(5) Uani 1 1 d . . . . .
C3A C 0.25116(13) 0.2325(4) 0.58875(9) 0.0677(5) Uani 1 1 d . . . . .
C9 C 0.88806(12) 1.0047(4) 0.72116(9) 0.0723(5) Uani 1 1 d . . . . .
C2 C 0.67319(14) 0.1555(4) 0.57093(9) 0.0741(5) Uani 1 1 d . . . . .
C9A C 0.46974(11) -0.2829(4) 0.64305(10) 0.0737(5) Uani 1 1 d . . . . .
C8A C 0.46707(12) -0.4528(4) 0.68972(11) 0.0809(6) Uani 1 1 d . . . . .
C2A C 0.16403(15) 0.3701(4) 0.57377(10) 0.0775(5) Uani 1 1 d . . . . .
C7A C 0.39464(13) -0.4611(5) 0.72004(10) 0.0801(6) Uani 1 1 d . . . . .
H6 H 0.9034(11) 0.538(3) 0.5989(8) 0.062(5) Uiso 1 1 d . . . . .
H10 H 0.7683(11) 0.838(3) 0.7213(8) 0.068(5) Uiso 1 1 d . . . . .
H3A H 0.8080(12) 0.190(4) 0.5992(8) 0.072(5) Uiso 1 1 d . . . . .
H3B H 0.7715(12) 0.402(4) 0.5515(9) 0.079(6) Uiso 1 1 d . . . . .
H9A H 0.5231(15) -0.273(4) 0.6234(10) 0.100(7) Uiso 1 1 d . . . . .
H3AA H 0.2641(12) 0.138(4) 0.5543(9) 0.079(6) Uiso 1 1 d . . . . .
H6A H 0.2775(12) -0.299(4) 0.7228(8) 0.071(5) Uiso 1 1 d . . . . .
H3AB H 0.2971(14) 0.352(4) 0.6010(10) 0.098(7) Uiso 1 1 d . . . . .
H10A H 0.4001(12) -0.007(4) 0.5942(9) 0.074(6) Uiso 1 1 d . . . . .
H7 H 1.0229(13) 0.813(4) 0.6314(9) 0.083(6) Uiso 1 1 d . . . . .
H2A H 0.6519(13) 0.075(4) 0.6072(10) 0.088(6) Uiso 1 1 d . . . . .
H8A H 0.5164(15) -0.564(5) 0.7000(10) 0.098(7) Uiso 1 1 d . . . . .
H9 H 0.8828(15) 1.109(5) 0.7512(11) 0.104(8) Uiso 1 1 d . . . . .
H2B H 0.6787(15) 0.015(5) 0.5448(11) 0.100(7) Uiso 1 1 d . . . . .
H2AB H 0.1685(15) 0.528(5) 0.5475(11) 0.111(8) Uiso 1 1 d . . . . .
H2AC H 0.1415(12) 0.435(4) 0.6097(9) 0.080(6) Uiso 1 1 d . . . . .
H7A H 0.3904(15) -0.572(5) 0.7496(11) 0.103(8) Uiso 1 1 d . . . . .
H8 H 1.0164(16) 1.119(5) 0.7068(10) 0.111(7) Uiso 1 1 d . . . . .

loop_
_atom_site_aniso_label
_atom_site_aniso_U_11
_atom_site_aniso_U_22
_atom_site_aniso_U_33
_atom_site_aniso_U_23
_atom_site_aniso_U_13
_atom_site_aniso_U_12
O3 0.0499(6) 0.0869(9) 0.0725(7) -0.0199(6) 0.0213(5) -0.0090(5)
O1 0.0722(8) 0.0789(8) 0.0691(7) 0.0148(6) 0.0006(6) -0.0278(6)
O3A 0.0507(6) 0.0907(9) 0.0752(8) 0.0226(6) 0.0212(5) 0.0066(6)
O2 0.0832(8) 0.0685(8) 0.0828(9) 0.0113(6) 0.0039(6) -0.0302(7)
O1A 0.0841(8) 0.0862(9) 0.0682(7) -0.0141(6) 0.0028(6) 0.0379(7)
O2A 0.0930(9) 0.0719(8) 0.0786(9) -0.0045(6) 0.0160(7) 0.0376(7)
C5 0.0427(7) 0.0491(7) 0.0509(8) 0.0030(6) 0.0083(6) 0.0066(6)
C4 0.0487(7) 0.0527(8) 0.0491(8) -0.0006(6) 0.0105(6) 0.0049(6)
C5A 0.0477(7) 0.0513(8) 0.0535(8) -0.0046(6) 0.0106(6) -0.0079(6)
C4A 0.0537(8) 0.0539(8) 0.0515(8) -0.0013(6) 0.0135(6) -0.0051(6)
C6 0.0497(8) 0.0601(9) 0.0638(9) 0.0061(8) 0.0164(7) 0.0102(7)
C1 0.0766(10) 0.0577(9) 0.0493(8) -0.0104(7) 0.0069(7) -0.0218(8)
C10 0.0486(8) 0.0704(10) 0.0601(9) -0.0116(8) 0.0080(7) 0.0028(7)
C3 0.0683(10) 0.0586(9) 0.0629(10) -0.0101(8) 0.0133(8) 0.0043(8)
C10A 0.0550(8) 0.0624(10) 0.0703(10) -0.0069(8) 0.0213(7) -0.0108(7)
C7 0.0421(8) 0.0765(11) 0.0873(12) 0.0211(10) 0.0126(8) 0.0027(8)
C1A 0.0906(12) 0.0600(9) 0.0475(8) 0.0109(7) 0.0149(8) 0.0284(9)
C6A 0.0521(8) 0.0804(12) 0.0649(10) 0.0128(9) 0.0099(7) 0.0005(8)
C8 0.0523(9) 0.0722(11) 0.0910(13) 0.0081(10) -0.0080(9) -0.0069(8)
C3A 0.0837(12) 0.0569(10) 0.0660(11) 0.0085(8) 0.0224(9) -0.0031(9)
C9 0.0635(10) 0.0767(12) 0.0732(12) -0.0145(10) -0.0041(9) -0.0022(9)
C2 0.0945(14) 0.0527(10) 0.0736(12) -0.0126(9) 0.0057(10) -0.0063(9)
C9A 0.0483(9) 0.0799(12) 0.0952(14) -0.0212(11) 0.0180(9) -0.0059(8)
C8A 0.0511(9) 0.0832(13) 0.1041(15) -0.0126(12) -0.0047(10) 0.0076(9)
C2A 0.1081(15) 0.0532(10) 0.0733(12) 0.0115(9) 0.0201(11) 0.0152(10)
C7A 0.0671(11) 0.0876(14) 0.0819(13) 0.0149(11) -0.0032(10) 0.0065(10)

loop_
_atom_type_symbol
_atom_type_description
_atom_type_scat_dispersion_real
_atom_type_scat_dispersion_imag
_atom_type_scat_source
C C 0.0181 0.0091 'International Tables Vol C Tables 4.2.6.8 and 6.1.1.4'
H H 0.0000 0.0000 'International Tables Vol C Tables 4.2.6.8 and 6.1.1.4'
O O 0.0492 0.0322 'International Tables Vol C Tables 4.2.6.8 and 6.1.1.4'

loop_
_exptl_crystal_face_index_h
_exptl_crystal_face_index_k
_exptl_crystal_face_index_l
_exptl_crystal_face_perp_dist
0 3 5 0.1661
0 -3 -4 0.1014
10 0 -4 0.1463
-10 0 4 0.1294
0 0 -14 0.0295
0 0 14 0.0010

loop_
_geom_angle_atom_site_label_1
_geom_angle_atom_site_label_2
_geom_angle_atom_site_label_3
_geom_angle
_geom_angle_site_symmetry_1
_geom_angle_site_symmetry_3
_geom_angle_publ_flag
C1 O2 H2 109.5 . . ?
C1A O2A H2AA 109.5 . . ?
C6 C5 C4 122.37(14) . . ?
C6 C5 C10 119.07(14) . . ?
C10 C5 C4 118.55(12) . . ?
O3 C4 C5 121.22(13) . . ?
O3 C4 C3 119.95(14) . . ?
C5 C4 C3 118.83(12) . . ?
C10A C5A C4A 122.57(14) . . ?
C10A C5A C6A 118.64(15) . . ?
C6A C5A C4A 118.77(13) . . ?
O3A C4A C5A 120.80(14) . . ?
O3A C4A C3A 120.03(15) . . ?
C5A C4A C3A 119.17(13) . . ?
C5 C6 H6 115.0(11) . . ?
C7 C6 C5 120.28(16) . . ?
C7 C6 H6 124.7(11) . . ?
O1 C1 O2 122.35(17) . . ?
O1 C1 C2 123.24(16) . . ?
O2 C1 C2 114.38(15) . . ?
C5 C10 H10 118.4(11) . . ?
C9 C10 C5 120.12(16) . . ?
C9 C10 H10 121.4(11) . . ?
C4 C3 C2 111.69(14) . . ?
C4 C3 H3A 109.0(11) . . ?
C4 C3 H3B 107.3(12) . . ?
C2 C3 H3A 111.2(11) . . ?
C2 C3 H3B 110.9(11) . . ?
H3A C3 H3B 106.6(15) . . ?
C5A C10A H10A 117.8(12) . . ?
C9A C10A C5A 120.77(18) . . ?
C9A C10A H10A 121.4(12) . . ?
C6 C7 C8 120.25(16) . . ?
C6 C7 H7 118.8(13) . . ?
C8 C7 H7 120.9(13) . . ?
O1A C1A O2A 122.76(19) . . ?
O1A C1A C2A 122.53(17) . . ?
O2A C1A C2A 114.68(16) . . ?
C5A C6A H6A 118.3(12) . . ?
C7A C6A C5A 120.62(17) . . ?
C7A C6A H6A 121.1(12) . . ?
C7 C8 H8 117.0(13) . . ?
C9 C8 C7 119.82(17) . . ?
C9 C8 H8 123.1(13) . . ?
C4A C3A C2A 111.74(15) . . ?
C4A C3A H3AA 104.6(12) . . ?
C4A C3A H3AB 110.0(14) . . ?
C2A C3A H3AA 109.7(12) . . ?
C2A C3A H3AB 110.7(14) . . ?
H3AA C3A H3AB 109.9(17) . . ?
C10 C9 H9 118.3(16) . . ?
C8 C9 C10 120.43(19) . . ?
C8 C9 H9 121.3(16) . . ?
C1 C2 C3 113.00(16) . . ?
C1 C2 H2A 106.1(12) . . ?
C1 C2 H2B 106.4(14) . . ?
C3 C2 H2A 112.9(12) . . ?
C3 C2 H2B 113.6(14) . . ?
H2A C2 H2B 104.1(18) . . ?
C10A C9A C8A 120.04(17) . . ?
C10A C9A H9A 120.7(14) . . ?
C8A C9A H9A 119.2(13) . . ?
C9A C8A C7A 120.20(19) . . ?
C9A C8A H8A 118.0(13) . . ?
C7A C8A H8A 121.8(13) . . ?
C1A C2A C3A 112.95(16) . . ?
C1A C2A H2AB 108.0(14) . . ?
C1A C2A H2AC 105.6(12) . . ?
C3A C2A H2AB 112.6(13) . . ?
C3A C2A H2AC 112.3(12) . . ?
H2AB C2A H2AC 104.9(17) . . ?
C6A C7A C8A 119.7(2) . . ?
C6A C7A H7A 118.1(16) . . ?
C8A C7A H7A 122.2(16) . . ?

loop_
_geom_bond_atom_site_label_1
_geom_bond_atom_site_label_2
_geom_bond_distance
_geom_bond_site_symmetry_2
_geom_bond_publ_flag
O3 C4 1.2117(17) . ?
O1 C1 1.233(2) . ?
O3A C4A 1.2111(17) . ?
O2 H2 0.8300 . ?
O2 C1 1.2961(19) . ?
O1A C1A 1.229(2) . ?
O2A H2AA 0.8300 . ?
O2A C1A 1.295(2) . ?
C5 C4 1.490(2) . ?
C5 C6 1.3895(19) . ?
C5 C10 1.392(2) . ?
C4 C3 1.511(2) . ?
C5A C4A 1.487(2) . ?
C5A C10A 1.3893(19) . ?
C5A C6A 1.393(2) . ?
C4A C3A 1.511(2) . ?
C6 C7 1.380(3) . ?
C6 H6 0.944(18) . ?
C1 C2 1.498(3) . ?
C10 C9 1.382(2) . ?
C10 H10 0.945(18) . ?
C3 C2 1.515(3) . ?
C3 H3A 1.001(19) . ?
C3 H3B 0.98(2) . ?
C10A C9A 1.377(3) . ?
C10A H10A 0.935(19) . ?
C7 C8 1.382(3) . ?
C7 H7 0.94(2) . ?
C1A C2A 1.500(3) . ?
C6A C7A 1.382(3) . ?
C6A H6A 0.899(18) . ?
C8 C9 1.375(3) . ?
C8 H8 1.04(3) . ?
C3A C2A 1.519(3) . ?
C3A H3AA 0.96(2) . ?
C3A H3AB 0.96(2) . ?
C9 H9 0.88(2) . ?
C2 H2A 1.01(2) . ?
C2 H2B 0.95(2) . ?
C9A C8A 1.378(3) . ?
C9A H9A 0.98(2) . ?
C8A C7A 1.383(3) . ?
C8A H8A 0.96(2) . ?
C2A H2AB 1.02(3) . ?
C2A H2AC 0.98(2) . ?
C7A H7A 0.89(3) . ?

loop_
_geom_torsion_atom_site_label_1
_geom_torsion_atom_site_label_2
_geom_torsion_atom_site_label_3
_geom_torsion_atom_site_label_4
_geom_torsion
_geom_torsion_site_symmetry_1
_geom_torsion_site_symmetry_2
_geom_torsion_site_symmetry_3
_geom_torsion_site_symmetry_4
_geom_torsion_publ_flag
O3 C4 C3 C2 0.4(2) . . . . ?
O1 C1 C2 C3 22.5(2) . . . . ?
O3A C4A C3A C2A -2.5(2) . . . . ?
O2 C1 C2 C3 -159.61(16) . . . . ?
O1A C1A C2A C3A -22.0(2) . . . . ?
O2A C1A C2A C3A 159.82(16) . . . . ?
C5 C4 C3 C2 -178.97(14) . . . . ?
C5 C6 C7 C8 -0.7(3) . . . . ?
C5 C10 C9 C8 -1.1(3) . . . . ?
C4 C5 C6 C7 178.23(14) . . . . ?
C4 C5 C10 C9 -177.38(15) . . . . ?
C4 C3 C2 C1 68.3(2) . . . . ?
C5A C4A C3A C2A 177.37(15) . . . . ?
C5A C10A C9A C8A 0.4(3) . . . . ?
C5A C6A C7A C8A 0.9(3) . . . . ?
C4A C5A C10A C9A -177.51(15) . . . . ?
C4A C5A C6A C7A 176.97(17) . . . . ?
C4A C3A C2A C1A -68.5(2) . . . . ?
C6 C5 C4 O3 -176.59(14) . . . . ?
C6 C5 C4 C3 2.7(2) . . . . ?
C6 C5 C10 C9 1.6(2) . . . . ?
C6 C7 C8 C9 1.2(3) . . . . ?
C10 C5 C4 O3 2.3(2) . . . . ?
C10 C5 C4 C3 -178.33(15) . . . . ?
C10 C5 C6 C7 -0.7(2) . . . . ?
C10A C5A C4A O3A 172.95(15) . . . . ?
C10A C5A C4A C3A -6.9(2) . . . . ?
C10A C5A C6A C7A -1.3(3) . . . . ?
C10A C9A C8A C7A -0.8(3) . . . . ?
C7 C8 C9 C10 -0.3(3) . . . . ?
C6A C5A C4A O3A -5.3(2) . . . . ?
C6A C5A C4A C3A 174.85(16) . . . . ?
C6A C5A C10A C9A 0.7(2) . . . . ?
C9A C8A C7A C6A 0.2(3) . . . . ?

loop_
_exptl_oxdiff_crystal_face_indexfrac_h
_exptl_oxdiff_crystal_face_indexfrac_k
_exptl_oxdiff_crystal_face_indexfrac_l
_exptl_oxdiff_crystal_face_x
_exptl_oxdiff_crystal_face_y
_exptl_oxdiff_crystal_face_z
-0.0774 3.2176 4.5802 0.5031 0.1479 -0.8515
-0.1631 -3.2215 -4.4789 -0.5228 -0.1538 0.8384
9.8493 -0.0038 -4.3808 0.7827 0.2335 0.5770
-9.8522 -0.0139 4.3571 -0.7857 -0.2344 -0.5725
0.2983 0.0812 -14.4902 0.2677 -0.8992 0.3462
-0.2983 -0.0812 14.4902 -0.2677 0.8992 -0.3462
